data_2012791
loop_
_publ_author_name
'Halcrow, Malcolm A.'
'Kilner, Colin A.'

_publ_section_title
;
 [2,6-Bis(3,5-dimethylpyrazol-1-ylmethyl)pyridine]iodocopper(I)
 dichloromethane solvate
;
_journal_issue 7
_journal_name_full 'Acta Crystallographica Section C'
_journal_page_first m424
_journal_page_last m426
_journal_paper_doi 10.1107/S0108270102010053
_journal_volume 58
_journal_year 2002
_chemical_formula_iupac '[Cu (C17 H21 N5) I] , C H2 Cl2'
_chemical_formula_moiety 'C17 H21 Cu I N5 , C H2 Cl2'
_chemical_formula_sum 'C18 H23 Cl2 Cu I N5'
_chemical_formula_weight 570.75
_chemical_name_systematic
;
[2,6-Bis-(3,5-dimethylpyrazol-1-ylmethyl)pyridine]iodocopper(I)
dichloromethane solvate
;
_space_group_IT_number 14
_symmetry_cell_setting monoclinic
_symmetry_space_group_name_Hall '-P 2ybc'
_symmetry_space_group_name_H-M 'P 1 21/c 1'
_atom_sites_solution_hydrogens geom
_atom_sites_solution_primary direct
_atom_sites_solution_secondary difmap
_audit_creation_method SHELXL97
_cell_angle_alpha 90
_cell_angle_beta 95.4144(9)
_cell_angle_gamma 90
_cell_formula_units_Z 4
_cell_length_a 8.4293(2)
_cell_length_b 18.8330(3)
_cell_length_c 13.9401(3)
_cell_measurement_reflns_used 25307
_cell_measurement_temperature 150(2)
_cell_measurement_theta_max 27.46
_cell_measurement_theta_min 1.82
_cell_volume 2203.10(8)
_computing_cell_refinement 'DENZO-SMN (Otwinowski & Minor, 1997)'
_computing_data_collection 'COLLECT (Nonius, 1999)'
_computing_data_reduction DENZO-SMN
_computing_molecular_graphics 'ORTEX (McArdle, 1995)'
_computing_publication_material 'local program'
_computing_structure_refinement 'SHELXL97 (Sheldrick, 1997)'
_computing_structure_solution 'SHELXS97 (Sheldrick, 1997)'
_diffrn_ambient_temperature 150(2)
_diffrn_detector_area_resol_mean 9.091
_diffrn_measured_fraction_theta_full 0.998
_diffrn_measured_fraction_theta_max 0.998
_diffrn_measurement_device_type 'Nonius KappaCCD area-detector'
_diffrn_measurement_method 'Missing scans'
_diffrn_radiation_monochromator graphite
_diffrn_radiation_source 'fine-focus sealed tube'
_diffrn_radiation_type MoK\a
_diffrn_radiation_wavelength 0.71073
_diffrn_reflns_av_R_equivalents 0.054
_diffrn_reflns_av_sigmaI/netI 0.043
_diffrn_reflns_limit_h_max 10
_diffrn_reflns_limit_h_min -10
_diffrn_reflns_limit_k_max 24
_diffrn_reflns_limit_k_min -22
_diffrn_reflns_limit_l_max 18
_diffrn_reflns_limit_l_min -18
_diffrn_reflns_number 25307
_diffrn_reflns_theta_full 27.46
_diffrn_reflns_theta_max 27.46
_diffrn_reflns_theta_min 1.82
_exptl_absorpt_coefficient_mu 2.648
_exptl_absorpt_correction_T_max 0.759
_exptl_absorpt_correction_T_min 0.662
_exptl_absorpt_correction_type multi-scan
_exptl_absorpt_process_details '(SORTAV; Blessing, 1995)'
_exptl_crystal_colour yellow
_exptl_crystal_density_diffrn 1.721
_exptl_crystal_density_meas ?
_exptl_crystal_density_method 'not measured'
_exptl_crystal_description block
_exptl_crystal_F_000 1128
_exptl_crystal_size_max 0.17
_exptl_crystal_size_mid 0.11
_exptl_crystal_size_min 0.11
_refine_diff_density_max 1.06
_refine_diff_density_min -0.78
_refine_ls_extinction_method none
_refine_ls_goodness_of_fit_ref 1.021
_refine_ls_hydrogen_treatment constr
_refine_ls_matrix_type full
_refine_ls_number_parameters 249
_refine_ls_number_reflns 5027
_refine_ls_number_restraints 0
_refine_ls_restrained_S_all 1.021
_refine_ls_R_factor_all 0.046
_refine_ls_R_factor_gt 0.034
_refine_ls_shift/su_max 0.001
_refine_ls_shift/su_mean 0.000
_refine_ls_structure_factor_coef Fsqd
_refine_ls_weighting_details 'calc w = [\s^2^(Fo^2^)+(0.038P)^2^+2.411P] where P=(Fo^2^+2Fc^2^)/3'
_refine_ls_weighting_scheme calc
_refine_ls_wR_factor_gt 0.083
_refine_ls_wR_factor_ref 0.088
_reflns_number_gt 4154
_reflns_number_total 5028
_reflns_threshold_expression I>2\s(I)
_cod_data_source_file bm1500.cif
_cod_data_source_block I
_cod_depositor_comments
;
The following automatic conversions were performed:
'_symmetry_cell_setting' value 'Monoclinic' changed to 'monoclinic'
according to '/home/saulius/struct/CIF-dictionaries/cif_core.dic'
dictionary named 'cif_core.dic' version 2.4.1 from
2010-06-29.

'_geom_bond_publ_flag' value 'Yes' changed to 'yes' according
to '/home/saulius/struct/CIF-dictionaries/cif_core.dic' dictionary named
'cif_core.dic' version 2.4.1 from 2010-06-29 (4 times).

Automatic conversion script
Id: cif_fix_enum 1527 2010-12-29 10:47:43Z saulius 

The following automatic conversions were performed:

'_symmetry_cell_setting' value 'Monoclinic' changed to 'monoclinic'
according to /home/saulius/struct/CIF-dictionaries/cif_core.dic
dictionary named 'cif_core.dic' version 2.4.1 from
2010-06-29.

'_geom_bond_publ_flag' value 'Yes' changed to 'yes'
according to /home/saulius/struct/CIF-dictionaries/cif_core.dic
dictionary named 'cif_core.dic' version 2.4.1 from 2010-06-29 (4
times).

'_geom_angle_publ_flag' value 'Yes' changed to 'yes'
according to /home/saulius/struct/CIF-dictionaries/cif_core.dic
dictionary named 'cif_core.dic' version 2.4.1 from 2010-06-29 (6
times).

Automatic conversion script
Id: cif_fix_values 1715 2011-07-08 13:25:40Z adriana 

The following automatic conversions were performed:

'_exptl_crystal_density_meas' value 'not measured' was changed to '?'
- the value is perceived as not measured.

Automatic conversion script
Id: cif_fix_values 3008 2015-01-20 13:52:24Z robertas 
;
_cod_original_sg_symbol_H-M 'P 21/c'
_cod_database_code 2012791
_cod_database_fobs_code 2012791

loop_
_symmetry_equiv_pos_as_xyz
'x, y, z'
'-x, y+1/2, -z+1/2'
'-x, -y, -z'
'x, -y-1/2, z-1/2'

loop_
_atom_site_label
_atom_site_fract_x
_atom_site_fract_y
_atom_site_fract_z
_atom_site_U_iso_or_equiv
_atom_site_adp_type
_atom_site_calc_flag
_atom_site_refinement_flags
_atom_site_occupancy
_atom_site_disorder_assembly
_atom_site_disorder_group
_atom_site_type_symbol
Cu1 0.51095(5) 0.18862(2) 0.46630(3) 0.03151(11) Uani d . 1 . . Cu
N2 0.3355(3) 0.19711(13) 0.56793(19) 0.0293(6) Uani d . 1 . . N
C3 0.3750(4) 0.17141(17) 0.6562(2) 0.0320(7) Uani d . 1 . . C
C4 0.2618(5) 0.14691(17) 0.7153(2) 0.0381(8) Uani d . 1 . . C
H4 0.2928 0.1303 0.7787 0.046 Uiso calc R 1 . . H
C5 0.1039(5) 0.14746(19) 0.6791(3) 0.0410(8) Uani d . 1 . . C
H5 0.0246 0.1294 0.7167 0.049 Uiso calc R 1 . . H
C6 0.0608(4) 0.17437(19) 0.5877(3) 0.0371(8) Uani d . 1 . . C
H6 -0.0476 0.1752 0.5620 0.045 Uiso calc R 1 . . H
C7 0.1797(4) 0.19988(16) 0.5350(2) 0.0311(7) Uani d . 1 . . C
C8 0.5518(4) 0.16925(17) 0.6869(2) 0.0337(7) Uani d . 1 . . C
H8A 0.6018 0.2141 0.6681 0.040 Uiso calc R 1 . . H
H8B 0.5693 0.1647 0.7578 0.040 Uiso calc R 1 . . H
N9 0.6260(3) 0.10925(13) 0.64148(19) 0.0304(6) Uani d . 1 . . N
N10 0.6274(3) 0.10799(14) 0.54295(19) 0.0320(6) Uani d . 1 . . N
C11 0.6951(4) 0.04590(17) 0.5239(2) 0.0352(7) Uani d . 1 . . C
C12 0.7370(4) 0.00841(17) 0.6097(3) 0.0379(8) Uani d . 1 . . C
H12 0.7884 -0.0365 0.6159 0.045 Uiso calc R 1 . . H
C13 0.6890(4) 0.04951(17) 0.6823(2) 0.0345(7) Uani d . 1 . . C
C14 0.7207(5) 0.0253(2) 0.4233(3) 0.0467(9) Uani d . 1 . . C
H14A 0.6292 -0.0024 0.3954 0.070 Uiso calc R 1 . . H
H14B 0.8177 -0.0035 0.4237 0.070 Uiso calc R 1 . . H
H14C 0.7322 0.0681 0.3846 0.070 Uiso calc R 1 . . H
C15 0.6991(5) 0.03729(19) 0.7887(3) 0.0450(9) Uani d . 1 . . C
H15A 0.7612 0.0755 0.8219 0.067 Uiso calc R 1 . . H
H15B 0.7513 -0.0084 0.8040 0.067 Uiso calc R 1 . . H
H15C 0.5916 0.0367 0.8099 0.067 Uiso calc R 1 . . H
C16 0.1436(4) 0.23617(18) 0.4385(2) 0.0327(7) Uani d . 1 . . C
H16A 0.0275 0.2451 0.4281 0.039 Uiso calc R 1 . . H
H16B 0.1981 0.2828 0.4406 0.039 Uiso calc R 1 . . H
N17 0.1925(3) 0.19558(14) 0.35672(19) 0.0296(6) Uani d . 1 . . N
N18 0.3515(3) 0.18284(14) 0.34892(19) 0.0294(6) Uani d . 1 . . N
C19 0.3597(4) 0.15873(16) 0.2598(2) 0.0297(7) Uani d . 1 . . C
C20 0.2077(4) 0.15690(17) 0.2097(2) 0.0319(7) Uani d . 1 . . C
H20 0.1815 0.1417 0.1451 0.038 Uiso calc R 1 . . H
C21 0.1040(4) 0.18142(17) 0.2725(2) 0.0319(7) Uani d . 1 . . C
C22 0.5156(4) 0.13862(19) 0.2251(2) 0.0376(8) Uani d . 1 . . C
H22A 0.6024 0.1602 0.2669 0.056 Uiso calc R 1 . . H
H22B 0.5197 0.1556 0.1589 0.056 Uiso calc R 1 . . H
H22C 0.5270 0.0868 0.2267 0.056 Uiso calc R 1 . . H
C23 -0.0727(4) 0.1919(2) 0.2592(3) 0.0415(8) Uani d . 1 . . C
H23A -0.1239 0.1602 0.3027 0.062 Uiso calc R 1 . . H
H23B -0.1120 0.1812 0.1924 0.062 Uiso calc R 1 . . H
H23C -0.0980 0.2413 0.2739 0.062 Uiso calc R 1 . . H
I24 0.70038(3) 0.298734(11) 0.468411(15) 0.03209(8) Uani d . 1 . . I
C25 0.2328(6) 0.5044(3) 0.4579(3) 0.0653(13) Uani d . 1 . . C
H25A 0.3020 0.5469 0.4646 0.078 Uiso calc R 1 . . H
H25B 0.1616 0.5058 0.5104 0.078 Uiso calc R 1 . . H
Cl26 0.35156(13) 0.42967(5) 0.47268(7) 0.0539(3) Uani d . 1 . . Cl
Cl27 0.11705(18) 0.50934(7) 0.34865(10) 0.0807(4) Uani d . 1 . . Cl

loop_
_atom_site_aniso_label
_atom_site_aniso_U_11
_atom_site_aniso_U_22
_atom_site_aniso_U_33
_atom_site_aniso_U_12
_atom_site_aniso_U_13
_atom_site_aniso_U_23
Cu1 0.0307(2) 0.0356(2) 0.0275(2) 0.00043(16) -0.00129(16) 0.00046(16)
N2 0.0340(15) 0.0283(14) 0.0254(13) 0.0024(11) 0.0006(11) -0.0005(10)
C3 0.041(2) 0.0256(15) 0.0288(16) 0.0039(13) 0.0006(14) -0.0037(13)
C4 0.053(2) 0.0318(17) 0.0302(17) 0.0091(15) 0.0075(16) 0.0039(14)
C5 0.044(2) 0.0411(19) 0.0401(19) 0.0014(16) 0.0156(16) 0.0042(16)
C6 0.035(2) 0.0375(18) 0.0400(19) 0.0030(14) 0.0078(15) -0.0004(15)
C7 0.0356(18) 0.0305(16) 0.0274(16) 0.0007(13) 0.0041(14) -0.0032(12)
C8 0.043(2) 0.0290(16) 0.0273(16) 0.0049(14) -0.0047(14) -0.0034(13)
N9 0.0346(15) 0.0276(13) 0.0276(13) 0.0030(11) -0.0044(11) -0.0013(11)
N10 0.0346(15) 0.0306(14) 0.0299(14) 0.0007(11) -0.0010(11) -0.0016(11)
C11 0.0376(19) 0.0300(16) 0.0374(19) -0.0001(14) 0.0012(15) -0.0013(14)
C12 0.043(2) 0.0263(16) 0.044(2) 0.0019(14) 0.0006(16) 0.0015(14)
C13 0.0363(19) 0.0273(16) 0.0384(18) 0.0000(13) -0.0037(14) 0.0018(13)
C14 0.056(2) 0.042(2) 0.043(2) 0.0095(17) 0.0096(18) -0.0034(17)
C15 0.061(3) 0.0367(19) 0.0354(19) 0.0074(17) -0.0022(17) 0.0060(15)
C16 0.0318(18) 0.0369(17) 0.0293(17) 0.0029(14) 0.0014(14) 0.0003(14)
N17 0.0280(14) 0.0356(15) 0.0246(13) 0.0001(11) 0.0000(11) 0.0004(10)
N18 0.0266(14) 0.0339(14) 0.0277(14) -0.0001(11) 0.0022(11) 0.0001(11)
C19 0.0340(17) 0.0285(15) 0.0266(15) -0.0023(13) 0.0025(13) 0.0013(12)
C20 0.0360(18) 0.0327(16) 0.0263(16) -0.0035(14) -0.0004(13) 0.0025(13)
C21 0.0303(17) 0.0336(16) 0.0307(17) -0.0019(13) -0.0034(13) 0.0036(13)
C22 0.0327(19) 0.046(2) 0.0346(18) 0.0010(15) 0.0044(14) -0.0034(15)
C23 0.0303(19) 0.058(2) 0.0351(19) 0.0000(16) -0.0024(15) 0.0021(16)
I24 0.03550(14) 0.03025(13) 0.03025(13) -0.00117(8) 0.00163(9) -0.00020(8)
C25 0.052(3) 0.084(4) 0.058(3) 0.005(2) -0.006(2) -0.016(2)
Cl26 0.0678(7) 0.0451(5) 0.0468(5) -0.0007(5) -0.0042(5) -0.0025(4)
Cl27 0.0855(9) 0.0654(7) 0.0838(9) 0.0204(7) -0.0312(7) -0.0147(7)

loop_
_atom_type_symbol
_atom_type_description
_atom_type_scat_dispersion_real
_atom_type_scat_dispersion_imag
_atom_type_scat_source
C C 0.0033 0.0016 'International Tables Vol C Tables 4.2.6.8 and 6.1.1.4'
H H 0.0000 0.0000 'International Tables Vol C Tables 4.2.6.8 and 6.1.1.4'
N N 0.0061 0.0033 'International Tables Vol C Tables 4.2.6.8 and 6.1.1.4'
I I -0.4742 1.8119 'International Tables Vol C Tables 4.2.6.8 and 6.1.1.4'
Cu Cu 0.3201 1.2651 'International Tables Vol C Tables 4.2.6.8 and 6.1.1.4'
Cl Cl 0.1484 0.1585 'International Tables Vol C Tables 4.2.6.8 and 6.1.1.4'

loop_
_geom_angle_atom_site_label_1
_geom_angle_atom_site_label_2
_geom_angle_atom_site_label_3
_geom_angle
_geom_angle_publ_flag
N18 Cu1 N10 129.10(11) yes
N18 Cu1 N2 95.23(11) yes
N10 Cu1 N2 92.11(10) yes
N18 Cu1 I24 114.25(8) yes
N10 Cu1 I24 108.62(8) yes
N2 Cu1 I24 113.02(7) yes
C3 N2 C7 118.6(3) ?
C3 N2 Cu1 116.9(2) ?
C7 N2 Cu1 119.1(2) ?
N2 C3 C4 122.6(3) ?
N2 C3 C8 115.1(3) ?
C4 C3 C8 122.3(3) ?
C5 C4 C3 118.2(3) ?
C5 C4 H4 120.9 ?
C3 C4 H4 120.9 ?
C4 C5 C6 119.9(3) ?
C4 C5 H5 120.0 ?
C6 C5 H5 120.0 ?
C7 C6 C5 118.4(3) ?
C7 C6 H6 120.8 ?
C5 C6 H6 120.8 ?
N2 C7 C6 122.4(3) ?
N2 C7 C16 115.3(3) ?
C6 C7 C16 122.2(3) ?
N9 C8 C3 110.4(3) ?
N9 C8 H8A 109.6 ?
C3 C8 H8A 109.6 ?
N9 C8 H8B 109.6 ?
C3 C8 H8B 109.6 ?
H8A C8 H8B 108.1 ?
C13 N9 N10 111.6(3) ?
C13 N9 C8 129.0(3) ?
N10 N9 C8 119.3(2) ?
C11 N10 N9 104.9(3) ?
C11 N10 Cu1 137.3(2) ?
N9 N10 Cu1 117.31(19) ?
N10 C11 C12 110.4(3) ?
N10 C11 C14 121.1(3) ?
C12 C11 C14 128.5(3) ?
C13 C12 C11 106.1(3) ?
C13 C12 H12 126.9 ?
C11 C12 H12 126.9 ?
N9 C13 C12 107.0(3) ?
N9 C13 C15 122.1(3) ?
C12 C13 C15 130.9(3) ?
C11 C14 H14A 109.5 ?
C11 C14 H14B 109.5 ?
H14A C14 H14B 109.5 ?
C11 C14 H14C 109.5 ?
H14A C14 H14C 109.5 ?
H14B C14 H14C 109.5 ?
C13 C15 H15A 109.5 ?
C13 C15 H15B 109.5 ?
H15A C15 H15B 109.5 ?
C13 C15 H15C 109.5 ?
H15A C15 H15C 109.5 ?
H15B C15 H15C 109.5 ?
N17 C16 C7 114.1(3) ?
N17 C16 H16A 108.7 ?
C7 C16 H16A 108.7 ?
N17 C16 H16B 108.7 ?
C7 C16 H16B 108.7 ?
H16A C16 H16B 107.6 ?
C21 N17 N18 110.9(3) ?
C21 N17 C16 127.2(3) ?
N18 N17 C16 120.0(3) ?
C19 N18 N17 105.7(3) ?
C19 N18 Cu1 133.3(2) ?
N17 N18 Cu1 120.4(2) ?
N18 C19 C20 110.4(3) ?
N18 C19 C22 121.0(3) ?
C20 C19 C22 128.6(3) ?
C21 C20 C19 106.3(3) ?
C21 C20 H20 126.9 ?
C19 C20 H20 126.9 ?
N17 C21 C20 106.7(3) ?
N17 C21 C23 122.7(3) ?
C20 C21 C23 130.6(3) ?
C19 C22 H22A 109.5 ?
C19 C22 H22B 109.5 ?
H22A C22 H22B 109.5 ?
C19 C22 H22C 109.5 ?
H22A C22 H22C 109.5 ?
H22B C22 H22C 109.5 ?
C21 C23 H23A 109.5 ?
C21 C23 H23B 109.5 ?
H23A C23 H23B 109.5 ?
C21 C23 H23C 109.5 ?
H23A C23 H23C 109.5 ?
H23B C23 H23C 109.5 ?
Cl26 C25 Cl27 114.9(3) ?
Cl26 C25 H25A 108.5 ?
Cl27 C25 H25A 108.5 ?
Cl26 C25 H25B 108.5 ?
Cl27 C25 H25B 108.5 ?
H25A C25 H25B 107.5 ?

loop_
_geom_bond_atom_site_label_1
_geom_bond_atom_site_label_2
_geom_bond_site_symmetry_2
_geom_bond_distance
_geom_bond_publ_flag
Cu1 N2 . 2.148(3) yes
Cu1 N10 . 2.052(3) yes
Cu1 N18 . 2.020(3) yes
Cu1 I24 . 2.6157(5) yes
N2 C3 . 1.335(4) ?
N2 C7 . 1.350(4) ?
C3 C4 . 1.397(5) ?
C3 C8 . 1.512(5) ?
C4 C5 . 1.379(5) ?
C4 H4 . 0.9500 ?
C5 C6 . 1.388(5) ?
C5 H5 . 0.9500 ?
C6 C7 . 1.384(5) ?
C6 H6 . 0.9500 ?
C7 C16 . 1.513(4) ?
C8 N9 . 1.464(4) ?
C8 H8A . 0.9900 ?
C8 H8B . 0.9900 ?
N9 C13 . 1.347(4) ?
N9 N10 . 1.375(4) ?
N10 C11 . 1.339(4) ?
C11 C12 . 1.404(5) ?
C11 C14 . 1.491(5) ?
C12 C13 . 1.366(5) ?
C12 H12 . 0.9500 ?
C13 C15 . 1.495(5) ?
C14 H14A . 0.9800 ?
C14 H14B . 0.9800 ?
C14 H14C . 0.9800 ?
C15 H15A . 0.9800 ?
C15 H15B . 0.9800 ?
C15 H15C . 0.9800 ?
C16 N17 . 1.464(4) ?
C16 H16A . 0.9900 ?
C16 H16B . 0.9900 ?
N17 C21 . 1.356(4) ?
N17 N18 . 1.376(4) ?
N18 C19 . 1.330(4) ?
C19 C20 . 1.400(5) ?
C19 C22 . 1.491(5) ?
C20 C21 . 1.374(5) ?
C20 H20 . 0.9500 ?
C21 C23 . 1.497(5) ?
C22 H22A . 0.9800 ?
C22 H22B . 0.9800 ?
C22 H22C . 0.9800 ?
C23 H23A . 0.9800 ?
C23 H23B . 0.9800 ?
C23 H23C . 0.9800 ?
C25 Cl26 . 1.728(5) ?
C25 Cl27 . 1.731(4) ?
C25 H25A . 0.9900 ?
C25 H25B . 0.9900 ?
